data_2229482
loop_
_publ_author_name
'Gao, Zhu-Qing'
'Li, Hong-Jin'
'Gu, Jin-Zhong'

_publ_section_title
;
 Poly[diaquatris(\m~4~-1,3-phenylenediacetato)dicerium(III)]
;
_journal_coeditor_code PV2385
_journal_issue 3
_journal_name_full 'Acta Crystallographica Section E'
_journal_page_first m310
_journal_paper_doi 10.1107/S1600536811003801
_journal_volume 67
_journal_year 2011
_chemical_formula_iupac '[Ce2 (C10 H8 O4)3 (H2 O)2]'
_chemical_formula_moiety 'C30 H28 Ce2 O14'
_chemical_formula_sum 'C30 H28 Ce2 O14'
_chemical_formula_weight 892.76
_chemical_name_systematic
;
Poly[diaquatris(\m~4~-1,3-phenylenediacetato)dicerium(III)]
;
_space_group_IT_number 2
_symmetry_cell_setting triclinic
_symmetry_space_group_name_Hall '-P 1'
_symmetry_space_group_name_H-M 'P -1'
_atom_sites_solution_hydrogens geom
_atom_sites_solution_primary direct
_atom_sites_solution_secondary difmap
_audit_creation_method SHELXL-97
_cell_angle_alpha 105.6860(10)
_cell_angle_beta 96.7480(10)
_cell_angle_gamma 92.9490(10)
_cell_formula_units_Z 2
_cell_length_a 10.5552(2)
_cell_length_b 12.0275(2)
_cell_length_c 12.4612(2)
_cell_measurement_reflns_used 3826
_cell_measurement_temperature 296(2)
_cell_measurement_theta_max 28.14
_cell_measurement_theta_min 2.78
_cell_volume 1506.78(5)
_computing_cell_refinement 'SAINT (Bruker, 1997)'
_computing_data_collection 'SMART (Bruker, 1997)'
_computing_data_reduction 'SAINT (Bruker, 1997)'
_computing_molecular_graphics 'SHELXTL (Sheldrick, 2008)'
_computing_publication_material 'SHELXTL (Sheldrick, 2008)'
_computing_structure_refinement 'SHELXL97 (Sheldrick, 2008)'
_computing_structure_solution 'SHELXS97 (Sheldrick, 2008)'
_diffrn_ambient_temperature 296(2)
_diffrn_measured_fraction_theta_full 0.989
_diffrn_measured_fraction_theta_max 0.989
_diffrn_measurement_device_type 'Bruker SMART CCD area-detector'
_diffrn_measurement_method '\f and \w'
_diffrn_radiation_monochromator graphite
_diffrn_radiation_source 'fine-focus sealed tube'
_diffrn_radiation_type MoK\a
_diffrn_radiation_wavelength 0.71073
_diffrn_reflns_av_R_equivalents 0.0178
_diffrn_reflns_av_sigmaI/netI 0.0363
_diffrn_reflns_limit_h_max 10
_diffrn_reflns_limit_h_min -12
_diffrn_reflns_limit_k_max 14
_diffrn_reflns_limit_k_min -12
_diffrn_reflns_limit_l_max 14
_diffrn_reflns_limit_l_min -15
_diffrn_reflns_number 8224
_diffrn_reflns_theta_full 25.50
_diffrn_reflns_theta_max 25.50
_diffrn_reflns_theta_min 1.77
_diffrn_standards_number 0
_exptl_absorpt_coefficient_mu 3.055
_exptl_absorpt_correction_T_max 0.5801
_exptl_absorpt_correction_T_min 0.5155
_exptl_absorpt_correction_type multi-scan
_exptl_absorpt_process_details '(SADABS; Bruker, 1997)'
_exptl_crystal_colour colorless
_exptl_crystal_density_diffrn 1.968
_exptl_crystal_density_method 'not measured'
_exptl_crystal_description block
_exptl_crystal_F_000 872
_exptl_crystal_size_max 0.25
_exptl_crystal_size_mid 0.23
_exptl_crystal_size_min 0.20
_refine_diff_density_max 0.533
_refine_diff_density_min -0.375
_refine_ls_extinction_method none
_refine_ls_goodness_of_fit_ref 1.011
_refine_ls_hydrogen_treatment mixed
_refine_ls_matrix_type full
_refine_ls_number_parameters 431
_refine_ls_number_reflns 5545
_refine_ls_number_restraints 6
_refine_ls_restrained_S_all 1.010
_refine_ls_R_factor_all 0.0340
_refine_ls_R_factor_gt 0.0254
_refine_ls_shift/su_max 0.001
_refine_ls_shift/su_mean 0.000
_refine_ls_structure_factor_coef Fsqd
_refine_ls_weighting_details 'calc w=1/[\s^2^(Fo^2^)+(0.0178P)^2^+1.4251P] where P=(Fo^2^+2Fc^2^)/3'
_refine_ls_weighting_scheme calc
_refine_ls_wR_factor_gt 0.0501
_refine_ls_wR_factor_ref 0.0538
_reflns_number_gt 4673
_reflns_number_total 5545
_reflns_threshold_expression I>2\s(I)
_cod_data_source_file pv2385.cif
_cod_data_source_block I
_cod_original_cell_volume 1506.77(5)
_cod_database_code 2229482
_cod_database_fobs_code 2229482

loop_
_symmetry_equiv_pos_as_xyz
'x, y, z'
'-x, -y, -z'

loop_
_atom_site_type_symbol
_atom_site_label
_atom_site_fract_x
_atom_site_fract_y
_atom_site_fract_z
_atom_site_U_iso_or_equiv
_atom_site_adp_type
_atom_site_calc_flag
_atom_site_refinement_flags
_atom_site_occupancy
_atom_site_disorder_assembly
_atom_site_disorder_group
Ce Ce1 0.969885(19) 0.972983(17) 0.817505(16) 0.01890(6) Uani d . 1 . .
Ce Ce2 0.693423(19) 0.963262(18) 0.545875(17) 0.02092(6) Uani d . 1 . .
C C1 0.8215(4) 0.1335(3) 0.3896(3) 0.0252(9) Uani d . 1 . .
C C2 0.7819(4) 0.2362(3) 0.3509(3) 0.0304(9) Uani d . 1 . .
H H2A 0.7153 0.2093 0.2869 0.036 Uiso calc R 1 . .
H H2B 0.8547 0.2688 0.3253 0.036 Uiso calc R 1 . .
C C3 0.7333(4) 0.3315(3) 0.4388(3) 0.0252(9) Uani d . 1 . .
C C4 0.6200(4) 0.3156(3) 0.4807(4) 0.0323(10) Uani d . 1 . .
H H4 0.5704 0.2452 0.4533 0.039 Uiso calc R 1 . .
C C5 0.5802(4) 0.4039(4) 0.5630(4) 0.0382(11) Uani d . 1 . .
H H5 0.5045 0.3925 0.5915 0.046 Uiso calc R 1 . .
C C6 0.6527(4) 0.5085(4) 0.6023(4) 0.0420(11) Uani d . 1 . .
H H6 0.6257 0.5673 0.6580 0.050 Uiso calc R 1 . .
C C7 0.7643(4) 0.5279(3) 0.5609(4) 0.0343(10) Uani d . 1 . .
C C8 0.8041(4) 0.4383(3) 0.4799(4) 0.0308(9) Uani d . 1 . .
H H8 0.8803 0.4500 0.4523 0.037 Uiso calc R 1 . .
C C9 0.8450(4) 0.6422(4) 0.6046(5) 0.0529(14) Uani d . 1 . .
H H9A 0.8711 0.6550 0.6846 0.063 Uiso calc R 1 . .
H H9B 0.9222 0.6352 0.5689 0.063 Uiso calc R 1 . .
C C10 0.7854(4) 0.7485(3) 0.5882(3) 0.0276(9) Uani d . 1 . .
C C11 0.6407(4) 0.9107(4) 0.8043(3) 0.0297(9) Uani d . 1 . .
C C12 0.5345(4) 0.8419(4) 0.8368(4) 0.0418(11) Uani d . 1 . .
H H12A 0.4669 0.8925 0.8557 0.050 Uiso calc R 1 . .
H H12B 0.4994 0.7798 0.7706 0.050 Uiso calc R 1 . .
C C13 0.5660(4) 0.7886(4) 0.9325(3) 0.0326(10) Uani d . 1 . .
C C14 0.6567(5) 0.7105(4) 0.9286(4) 0.0480(13) Uani d . 1 . .
H H14 0.7021 0.6910 0.8675 0.058 Uiso calc R 1 . .
C C15 0.6803(6) 0.6612(5) 1.0154(5) 0.0671(17) Uani d . 1 . .
H H15 0.7429 0.6093 1.0131 0.081 Uiso calc R 1 . .
C C16 0.6130(5) 0.6871(5) 1.1058(4) 0.0553(14) Uani d . 1 . .
H H16 0.6291 0.6509 1.1625 0.066 Uiso calc R 1 . .
C C17 0.5223(4) 0.7657(4) 1.1136(3) 0.0310(9) Uani d . 1 . .
C C18 0.4988(4) 0.8160(4) 1.0256(3) 0.0313(9) Uani d . 1 . .
H H18 0.4371 0.8688 1.0286 0.038 Uiso calc R 1 . .
C C19 0.4520(4) 0.7942(4) 1.2146(3) 0.0329(10) Uani d . 1 . .
H H19A 0.4176 0.7223 1.2255 0.040 Uiso calc R 1 . .
H H19B 0.3802 0.8372 1.1991 0.040 Uiso calc R 1 . .
C C20 0.5324(4) 0.8637(4) 1.3227(3) 0.0295(9) Uani d . 1 . .
C C21 0.9293(4) 1.1831(3) 0.7398(3) 0.0243(8) Uani d . 1 . .
C C22 0.8979(4) 1.2973(3) 0.7189(4) 0.0355(10) Uani d . 1 . .
H H22A 0.8243 1.3228 0.7557 0.043 Uiso calc R 1 . .
H H22B 0.8735 1.2846 0.6387 0.043 Uiso calc R 1 . .
C C23 1.0052(4) 1.3934(3) 0.7592(3) 0.0282(9) Uani d . 1 . .
C C24 1.1166(4) 1.3857(4) 0.7107(4) 0.0380(11) Uani d . 1 . .
H H24 1.1258 1.3210 0.6521 0.046 Uiso calc R 1 . .
C C25 1.2141(5) 1.4732(4) 0.7485(4) 0.0431(12) Uani d . 1 . .
H H25 1.2887 1.4673 0.7151 0.052 Uiso calc R 1 . .
C C26 1.2020(4) 1.5698(4) 0.8358(4) 0.0380(11) Uani d . 1 . .
H H26 1.2692 1.6277 0.8615 0.046 Uiso calc R 1 . .
C C27 1.0919(4) 1.5808(3) 0.8847(3) 0.0284(9) Uani d . 1 . .
C C28 0.9938(4) 1.4923(3) 0.8464(3) 0.0307(9) Uani d . 1 . .
H H28 0.9189 1.4990 0.8793 0.037 Uiso calc R 1 . .
C C29 1.0769(5) 1.6894(3) 0.9753(3) 0.0395(11) Uani d . 1 . .
H H29A 1.1572 1.7125 1.0253 0.047 Uiso calc R 1 . .
H H29B 1.0124 1.6723 1.0193 0.047 Uiso calc R 1 . .
C C30 1.0393(4) 1.7894(3) 0.9306(3) 0.0260(9) Uani d . 1 . .
H H1W 1.231(4) 1.050(4) 0.9665(10) 0.056(16) Uiso d D 1 . .
H H2W 1.245(5) 1.061(5) 0.856(3) 0.12(3) Uiso d D 1 . .
H H3W 0.905(4) 0.933(4) 0.408(3) 0.059(16) Uiso d D 1 . .
H H4W 0.965(3) 0.898(5) 0.502(4) 0.11(3) Uiso d D 1 . .
O O1 0.9012(3) 0.0713(2) 0.3390(2) 0.0325(7) Uani d . 1 . .
O O2 0.7753(3) 0.1133(2) 0.4708(3) 0.0439(8) Uani d . 1 . .
O O3 0.8387(2) 0.8457(2) 0.6504(2) 0.0283(6) Uani d . 1 . .
O O4 0.6920(3) 0.7436(2) 0.5162(2) 0.0348(7) Uani d . 1 . .
O O5 0.6106(3) 0.9377(2) 0.7151(2) 0.0345(7) Uani d . 1 . .
O O6 0.7483(3) 0.9369(3) 0.8664(2) 0.0370(7) Uani d . 1 . .
O O7 0.6493(3) 0.8820(3) 1.3289(2) 0.0519(9) Uani d . 1 . .
O O8 0.4748(2) 0.8997(2) 1.4094(2) 0.0289(6) Uani d . 1 . .
O O9 1.0327(3) 1.1711(2) 0.7907(2) 0.0337(7) Uani d . 1 . .
O O10 0.8427(3) 1.0968(2) 0.7048(2) 0.0312(6) Uani d . 1 . .
O O11 1.0126(3) 1.7751(2) 0.8285(2) 0.0411(8) Uani d . 1 . .
O O12 1.0372(3) 1.8880(2) 0.9995(2) 0.0336(7) Uani d . 1 . .
O O13 1.2073(3) 1.0241(3) 0.8950(3) 0.0448(8) Uani d D 1 . .
O O14 0.8946(3) 0.8976(3) 0.4580(3) 0.0353(7) Uani d D 1 . .

loop_
_atom_site_aniso_label
_atom_site_aniso_U_11
_atom_site_aniso_U_22
_atom_site_aniso_U_33
_atom_site_aniso_U_12
_atom_site_aniso_U_13
_atom_site_aniso_U_23
Ce1 0.02518(12) 0.01494(11) 0.01602(11) 0.00166(9) 0.00181(9) 0.00381(8)
Ce2 0.02308(12) 0.02296(13) 0.01748(11) 0.00208(9) 0.00230(9) 0.00709(9)
C1 0.027(2) 0.023(2) 0.024(2) -0.0039(17) 0.0053(17) 0.0038(16)
C2 0.038(2) 0.031(2) 0.025(2) 0.0049(19) 0.0041(18) 0.0119(18)
C3 0.031(2) 0.020(2) 0.025(2) 0.0041(17) -0.0026(17) 0.0075(16)
C4 0.033(2) 0.022(2) 0.042(3) 0.0004(18) 0.0025(19) 0.0112(19)
C5 0.036(2) 0.036(3) 0.046(3) 0.007(2) 0.014(2) 0.014(2)
C6 0.050(3) 0.031(3) 0.041(3) 0.015(2) 0.005(2) 0.002(2)
C7 0.034(2) 0.021(2) 0.043(3) 0.0067(18) -0.010(2) 0.0059(19)
C8 0.026(2) 0.023(2) 0.046(3) 0.0031(17) 0.0003(19) 0.0162(19)
C9 0.044(3) 0.022(2) 0.079(4) 0.003(2) -0.021(3) 0.003(2)
C10 0.028(2) 0.022(2) 0.030(2) 0.0006(17) 0.0058(18) 0.0021(17)
C11 0.030(2) 0.034(2) 0.029(2) 0.0025(18) 0.0098(18) 0.0119(19)
C12 0.035(2) 0.058(3) 0.032(2) -0.012(2) -0.001(2) 0.017(2)
C13 0.032(2) 0.039(3) 0.025(2) -0.007(2) -0.0004(18) 0.0096(19)
C14 0.061(3) 0.055(3) 0.032(3) 0.018(3) 0.021(2) 0.009(2)
C15 0.092(4) 0.070(4) 0.061(4) 0.050(3) 0.043(3) 0.032(3)
C16 0.081(4) 0.062(4) 0.037(3) 0.031(3) 0.023(3) 0.027(3)
C17 0.037(2) 0.035(2) 0.021(2) 0.0040(19) 0.0017(18) 0.0074(18)
C18 0.030(2) 0.032(2) 0.031(2) -0.0026(18) 0.0007(18) 0.0094(18)
C19 0.031(2) 0.041(3) 0.027(2) -0.0002(19) 0.0084(18) 0.0084(19)
C20 0.032(2) 0.036(2) 0.021(2) 0.0065(19) 0.0037(17) 0.0073(18)
C21 0.035(2) 0.017(2) 0.020(2) 0.0015(17) 0.0055(17) 0.0031(16)
C22 0.048(3) 0.018(2) 0.036(3) 0.0030(19) -0.006(2) 0.0066(18)
C23 0.040(2) 0.019(2) 0.027(2) 0.0046(18) 0.0004(18) 0.0106(17)
C24 0.063(3) 0.021(2) 0.032(2) 0.008(2) 0.016(2) 0.0064(18)
C25 0.049(3) 0.034(3) 0.057(3) 0.009(2) 0.022(2) 0.023(2)
C26 0.043(3) 0.024(2) 0.049(3) -0.0022(19) -0.001(2) 0.017(2)
C27 0.049(3) 0.015(2) 0.021(2) 0.0047(18) -0.0012(18) 0.0079(16)
C28 0.046(3) 0.023(2) 0.027(2) 0.0088(19) 0.0104(19) 0.0114(17)
C29 0.068(3) 0.025(2) 0.025(2) 0.008(2) 0.001(2) 0.0085(18)
C30 0.033(2) 0.018(2) 0.026(2) 0.0004(17) 0.0030(17) 0.0054(17)
O1 0.0348(16) 0.0353(17) 0.0328(16) 0.0105(13) 0.0152(13) 0.0126(13)
O2 0.069(2) 0.0309(17) 0.0450(19) 0.0187(15) 0.0341(17) 0.0200(14)
O3 0.0362(16) 0.0195(14) 0.0251(15) -0.0021(12) -0.0011(12) 0.0024(12)
O4 0.0334(16) 0.0261(16) 0.0386(17) -0.0045(13) -0.0105(14) 0.0061(13)
O5 0.0346(16) 0.0446(18) 0.0312(16) 0.0050(14) 0.0096(13) 0.0195(14)
O6 0.0315(16) 0.0486(19) 0.0291(16) -0.0073(14) 0.0031(13) 0.0106(14)
O7 0.0293(18) 0.090(3) 0.0269(17) -0.0011(17) 0.0046(13) 0.0015(17)
O8 0.0347(16) 0.0355(16) 0.0174(14) 0.0093(13) 0.0063(12) 0.0065(12)
O9 0.0329(16) 0.0245(15) 0.0441(18) -0.0023(13) -0.0017(14) 0.0139(13)
O10 0.0388(16) 0.0208(15) 0.0312(16) -0.0048(12) -0.0050(13) 0.0077(12)
O11 0.077(2) 0.0238(16) 0.0200(16) 0.0086(15) -0.0031(15) 0.0050(12)
O12 0.0596(19) 0.0134(14) 0.0252(15) 0.0051(13) 0.0078(14) -0.0002(12)
O13 0.0350(18) 0.056(2) 0.038(2) -0.0053(16) -0.0049(16) 0.0100(18)
O14 0.0346(17) 0.0395(19) 0.0366(18) 0.0087(14) 0.0080(15) 0.0165(15)

loop_
_atom_type_symbol
_atom_type_description
_atom_type_scat_dispersion_real
_atom_type_scat_dispersion_imag
_atom_type_scat_source
C C 0.0033 0.0016 'International Tables Vol C Tables 4.2.6.8 and 6.1.1.4'
H H 0.0000 0.0000 'International Tables Vol C Tables 4.2.6.8 and 6.1.1.4'
N N 0.0061 0.0033 'International Tables Vol C Tables 4.2.6.8 and 6.1.1.4'
Ce Ce -0.2486 2.6331 'International Tables Vol C Tables 4.2.6.8 and 6.1.1.4'
O O 0.0106 0.0060 'International Tables Vol C Tables 4.2.6.8 and 6.1.1.4'

loop_
_geom_angle_atom_site_label_1
_geom_angle_atom_site_label_2
_geom_angle_atom_site_label_3
_geom_angle_site_symmetry_1
_geom_angle_site_symmetry_3
_geom_angle
_geom_angle_publ_flag
O3 Ce1 O12 . 2_787 144.20(9) ?
O3 Ce1 O1 . 2_766 70.91(9) ?
O12 Ce1 O1 2_787 2_766 141.62(10) ?
O3 Ce1 O11 . 1_545 76.19(9) ?
O12 Ce1 O11 2_787 1_545 113.90(9) ?
O1 Ce1 O11 2_766 1_545 84.02(9) ?
O3 Ce1 O6 . . 71.59(9) ?
O12 Ce1 O6 2_787 . 74.44(9) ?
O1 Ce1 O6 2_766 . 142.49(9) ?
O11 Ce1 O6 1_545 . 88.17(10) ?
O3 Ce1 O13 . . 138.23(10) ?
O12 Ce1 O13 2_787 . 77.54(11) ?
O1 Ce1 O13 2_766 . 70.46(10) ?
O11 Ce1 O13 1_545 . 84.60(11) ?
O6 Ce1 O13 . . 145.16(10) ?
O3 Ce1 O9 . . 111.91(9) ?
O12 Ce1 O9 2_787 . 74.97(9) ?
O1 Ce1 O9 2_766 . 75.76(9) ?
O11 Ce1 O9 1_545 . 153.60(10) ?
O6 Ce1 O9 . . 118.18(9) ?
O13 Ce1 O9 . . 72.83(10) ?
O3 Ce1 O10 . . 69.88(8) ?
O12 Ce1 O10 2_787 . 93.84(9) ?
O1 Ce1 O10 2_766 . 85.74(9) ?
O11 Ce1 O10 1_545 . 146.06(9) ?
O6 Ce1 O10 . . 80.57(9) ?
O13 Ce1 O10 . . 121.88(10) ?
O9 Ce1 O10 . . 49.78(8) ?
O3 Ce1 O12 . 1_545 118.78(8) ?
O12 Ce1 O12 2_787 1_545 65.74(9) ?
O1 Ce1 O12 2_766 1_545 118.34(9) ?
O11 Ce1 O12 1_545 1_545 48.57(8) ?
O6 Ce1 O12 . 1_545 81.25(9) ?
O13 Ce1 O12 . 1_545 68.50(10) ?
O9 Ce1 O12 . 1_545 129.26(8) ?
O10 Ce1 O12 . 1_545 155.72(8) ?
O3 Ce1 C30 . 1_545 97.22(9) ?
O12 Ce1 C30 2_787 1_545 90.49(10) ?
O1 Ce1 C30 2_766 1_545 101.08(10) ?
O11 Ce1 C30 1_545 1_545 23.65(9) ?
O6 Ce1 C30 . 1_545 84.57(10) ?
O13 Ce1 C30 . 1_545 75.33(11) ?
O9 Ce1 C30 . 1_545 147.13(10) ?
O10 Ce1 C30 . 1_545 162.79(9) ?
O12 Ce1 C30 1_545 1_545 24.93(8) ?
O2 Ce2 O5 1_565 . 140.83(10) ?
O2 Ce2 O8 1_565 2_677 81.37(9) ?
O5 Ce2 O8 . 2_677 72.26(9) ?
O2 Ce2 O10 1_565 . 74.63(10) ?
O5 Ce2 O10 . . 76.26(9) ?
O8 Ce2 O10 2_677 . 88.60(9) ?
O2 Ce2 O4 1_565 . 140.36(9) ?
O5 Ce2 O4 . . 77.50(9) ?
O8 Ce2 O4 2_677 . 132.08(9) ?
O10 Ce2 O4 . . 119.23(8) ?
O2 Ce2 O14 1_565 . 71.63(10) ?
O5 Ce2 O14 . . 131.71(10) ?
O8 Ce2 O14 2_677 . 152.91(9) ?
O10 Ce2 O14 . . 86.39(10) ?
O4 Ce2 O14 . . 72.51(9) ?
O2 Ce2 O7 1_565 1_554 73.78(11) ?
O5 Ce2 O7 . 1_554 139.87(10) ?
O8 Ce2 O7 2_677 1_554 103.64(9) ?
O10 Ce2 O7 . 1_554 143.78(10) ?
O4 Ce2 O7 . 1_554 77.21(11) ?
O14 Ce2 O7 . 1_554 67.16(10) ?
O2 Ce2 O3 1_565 . 123.59(10) ?
O5 Ce2 O3 . . 67.37(9) ?
O8 Ce2 O3 2_677 . 137.36(8) ?
O10 Ce2 O3 . . 69.30(8) ?
O4 Ce2 O3 . . 50.05(8) ?
O14 Ce2 O3 . . 64.34(9) ?
O7 Ce2 O3 1_554 . 115.83(10) ?
O2 Ce2 O8 1_565 1_554 98.83(10) ?
O5 Ce2 O8 . 1_554 96.30(8) ?
O8 Ce2 O8 2_677 1_554 66.00(10) ?
O10 Ce2 O8 . 1_554 154.56(8) ?
O4 Ce2 O8 . 1_554 81.72(8) ?
O14 Ce2 O8 . 1_554 115.35(9) ?
O7 Ce2 O8 1_554 1_554 49.47(8) ?
O3 Ce2 O8 . 1_554 130.76(8) ?
O2 Ce2 C20 1_565 1_554 87.36(11) ?
O5 Ce2 C20 . 1_554 118.44(10) ?
O8 Ce2 C20 2_677 1_554 86.33(10) ?
O10 Ce2 C20 . 1_554 161.83(10) ?
O4 Ce2 C20 . 1_554 76.41(10) ?
O14 Ce2 C20 . 1_554 90.21(11) ?
O7 Ce2 C20 1_554 1_554 24.18(9) ?
O3 Ce2 C20 . 1_554 124.77(10) ?
O8 Ce2 C20 1_554 1_554 25.44(9) ?
O2 C1 O1 . . 122.5(4) ?
O2 C1 C2 . . 118.9(3) ?
O1 C1 C2 . . 118.6(3) ?
C1 C2 C3 . . 115.1(3) ?
C1 C2 H2A . . 108.5 ?
C3 C2 H2A . . 108.5 ?
C1 C2 H2B . . 108.5 ?
C3 C2 H2B . . 108.5 ?
H2A C2 H2B . . 107.5 ?
C4 C3 C8 . . 118.4(4) ?
C4 C3 C2 . . 122.1(3) ?
C8 C3 C2 . . 119.5(4) ?
C5 C4 C3 . . 120.4(4) ?
C5 C4 H4 . . 119.8 ?
C3 C4 H4 . . 119.8 ?
C6 C5 C4 . . 119.8(4) ?
C6 C5 H5 . . 120.1 ?
C4 C5 H5 . . 120.1 ?
C5 C6 C7 . . 121.2(4) ?
C5 C6 H6 . . 119.4 ?
C7 C6 H6 . . 119.4 ?
C6 C7 C8 . . 118.4(4) ?
C6 C7 C9 . . 121.5(4) ?
C8 C7 C9 . . 120.1(4) ?
C7 C8 C3 . . 121.7(4) ?
C7 C8 H8 . . 119.1 ?
C3 C8 H8 . . 119.1 ?
C10 C9 C7 . . 117.4(4) ?
C10 C9 H9A . . 107.9 ?
C7 C9 H9A . . 107.9 ?
C10 C9 H9B . . 107.9 ?
C7 C9 H9B . . 107.9 ?
H9A C9 H9B . . 107.2 ?
O4 C10 O3 . . 120.9(4) ?
O4 C10 C9 . . 122.7(4) ?
O3 C10 C9 . . 116.3(4) ?
O5 C11 O6 . . 125.7(4) ?
O5 C11 C12 . . 114.0(4) ?
O6 C11 C12 . . 120.2(4) ?
C13 C12 C11 . . 118.5(4) ?
C13 C12 H12A . . 107.7 ?
C11 C12 H12A . . 107.7 ?
C13 C12 H12B . . 107.7 ?
C11 C12 H12B . . 107.7 ?
H12A C12 H12B . . 107.1 ?
C14 C13 C18 . . 118.9(4) ?
C14 C13 C12 . . 121.2(4) ?
C18 C13 C12 . . 119.9(4) ?
C15 C14 C13 . . 119.7(4) ?
C15 C14 H14 . . 120.2 ?
C13 C14 H14 . . 120.2 ?
C14 C15 C16 . . 121.2(5) ?
C14 C15 H15 . . 119.4 ?
C16 C15 H15 . . 119.4 ?
C17 C16 C15 . . 121.0(4) ?
C17 C16 H16 . . 119.5 ?
C15 C16 H16 . . 119.5 ?
C16 C17 C18 . . 117.7(4) ?
C16 C17 C19 . . 119.8(4) ?
C18 C17 C19 . . 122.5(4) ?
C17 C18 C13 . . 121.5(4) ?
C17 C18 H18 . . 119.2 ?
C13 C18 H18 . . 119.2 ?
C17 C19 C20 . . 114.7(3) ?
C17 C19 H19A . . 108.6 ?
C20 C19 H19A . . 108.6 ?
C17 C19 H19B . . 108.6 ?
C20 C19 H19B . . 108.6 ?
H19A C19 H19B . . 107.6 ?
O7 C20 O8 . . 121.0(4) ?
O7 C20 C19 . . 121.5(4) ?
O8 C20 C19 . . 117.4(3) ?
O7 C20 Ce2 . 1_556 59.5(2) ?
O8 C20 Ce2 . 1_556 62.15(19) ?
C19 C20 Ce2 . 1_556 170.4(3) ?
O9 C21 O10 . . 119.7(3) ?
O9 C21 C22 . . 122.2(3) ?
O10 C21 C22 . . 118.0(3) ?
C21 C22 C23 . . 115.1(3) ?
C21 C22 H22A . . 108.5 ?
C23 C22 H22A . . 108.5 ?
C21 C22 H22B . . 108.5 ?
C23 C22 H22B . . 108.5 ?
H22A C22 H22B . . 107.5 ?
C24 C23 C28 . . 118.4(4) ?
C24 C23 C22 . . 120.8(4) ?
C28 C23 C22 . . 120.8(4) ?
C25 C24 C23 . . 120.4(4) ?
C25 C24 H24 . . 119.8 ?
C23 C24 H24 . . 119.8 ?
C24 C25 C26 . . 120.5(4) ?
C24 C25 H25 . . 119.7 ?
C26 C25 H25 . . 119.7 ?
C27 C26 C25 . . 120.5(4) ?
C27 C26 H26 . . 119.7 ?
C25 C26 H26 . . 119.7 ?
C26 C27 C28 . . 118.8(4) ?
C26 C27 C29 . . 120.0(4) ?
C28 C27 C29 . . 121.1(4) ?
C27 C28 C23 . . 121.4(4) ?
C27 C28 H28 . . 119.3 ?
C23 C28 H28 . . 119.3 ?
C27 C29 C30 . . 113.7(3) ?
C27 C29 H29A . . 108.8 ?
C30 C29 H29A . . 108.8 ?
C27 C29 H29B . . 108.8 ?
C30 C29 H29B . . 108.8 ?
H29A C29 H29B . . 107.7 ?
O11 C30 O12 . . 120.8(4) ?
O11 C30 C29 . . 120.3(3) ?
O12 C30 C29 . . 118.9(3) ?
O11 C30 Ce1 . 1_565 53.8(2) ?
O12 C30 Ce1 . 1_565 67.0(2) ?
C29 C30 Ce1 . 1_565 173.9(3) ?
C1 O1 Ce1 . 2_766 148.5(3) ?
C1 O2 Ce2 . 1_545 144.9(3) ?
C10 O3 Ce1 . . 154.5(3) ?
C10 O3 Ce2 . . 93.0(2) ?
Ce1 O3 Ce2 . . 111.37(9) ?
C10 O4 Ce2 . . 95.8(2) ?
C11 O5 Ce2 . . 143.3(3) ?
C11 O6 Ce1 . . 130.5(2) ?
C20 O7 Ce2 . 1_556 96.4(2) ?
C20 O8 Ce2 . 2_677 133.5(2) ?
C20 O8 Ce2 . 1_556 92.4(2) ?
Ce2 O8 Ce2 2_677 1_556 114.00(10) ?
C21 O9 Ce1 . . 97.1(2) ?
C21 O10 Ce2 . . 149.1(2) ?
C21 O10 Ce1 . . 92.4(2) ?
Ce2 O10 Ce1 . . 108.93(9) ?
C30 O11 Ce1 . 1_565 102.5(2) ?
C30 O12 Ce1 . 2_787 156.6(3) ?
C30 O12 Ce1 . 1_565 88.1(2) ?
Ce1 O12 Ce1 2_787 1_565 114.26(9) ?
Ce1 O13 H1W . . 120(3) ?
Ce1 O13 H2W . . 111(4) ?
H1W O13 H2W . . 114(3) ?
Ce2 O14 H3W . . 109(3) ?
Ce2 O14 H4W . . 119(4) ?
H3W O14 H4W . . 112(3) ?

loop_
_geom_bond_atom_site_label_1
_geom_bond_atom_site_label_2
_geom_bond_site_symmetry_2
_geom_bond_distance
_geom_bond_publ_flag
Ce1 O3 . 2.445(2) ?
Ce1 O12 2_787 2.448(2) ?
Ce1 O1 2_766 2.465(3) ?
Ce1 O11 1_545 2.482(3) ?
Ce1 O6 . 2.531(3) ?
Ce1 O13 . 2.558(3) ?
Ce1 O9 . 2.559(3) ?
Ce1 O10 . 2.624(3) ?
Ce1 O12 1_545 2.764(3) ?
Ce1 C30 1_545 3.001(4) ?
Ce2 O2 1_565 2.412(3) ?
Ce2 O5 . 2.462(3) ?
Ce2 O8 2_677 2.494(3) ?
Ce2 O10 . 2.504(3) ?
Ce2 O4 . 2.565(3) ?
Ce2 O14 . 2.566(3) ?
Ce2 O7 1_554 2.590(3) ?
Ce2 O3 . 2.606(3) ?
Ce2 O8 1_554 2.645(3) ?
Ce2 C20 1_554 2.989(4) ?
C1 O2 . 1.248(4) ?
C1 O1 . 1.264(4) ?
C1 C2 . 1.504(5) ?
C2 C3 . 1.514(5) ?
C2 H2A . 0.9700 ?
C2 H2B . 0.9700 ?
C3 C4 . 1.384(5) ?
C3 C8 . 1.388(5) ?
C4 C5 . 1.384(6) ?
C4 H4 . 0.9300 ?
C5 C6 . 1.374(6) ?
C5 H5 . 0.9300 ?
C6 C7 . 1.375(6) ?
C6 H6 . 0.9300 ?
C7 C8 . 1.383(6) ?
C7 C9 . 1.510(6) ?
C8 H8 . 0.9300 ?
C9 C10 . 1.505(6) ?
C9 H9A . 0.9700 ?
C9 H9B . 0.9700 ?
C10 O4 . 1.241(4) ?
C10 O3 . 1.275(4) ?
C11 O5 . 1.252(5) ?
C11 O6 . 1.269(5) ?
C11 C12 . 1.516(5) ?
C12 C13 . 1.511(6) ?
C12 H12A . 0.9700 ?
C12 H12B . 0.9700 ?
C13 C14 . 1.372(6) ?
C13 C18 . 1.403(6) ?
C14 C15 . 1.371(7) ?
C14 H14 . 0.9300 ?
C15 C16 . 1.376(6) ?
C15 H15 . 0.9300 ?
C16 C17 . 1.372(6) ?
C16 H16 . 0.9300 ?
C17 C18 . 1.393(5) ?
C17 C19 . 1.505(5) ?
C18 H18 . 0.9300 ?
C19 C20 . 1.511(5) ?
C19 H19A . 0.9700 ?
C19 H19B . 0.9700 ?
C20 O7 . 1.232(5) ?
C20 O8 . 1.285(4) ?
C20 Ce2 1_556 2.989(4) ?
C21 O9 . 1.231(4) ?
C21 O10 . 1.291(4) ?
C21 C22 . 1.512(5) ?
C22 C23 . 1.513(5) ?
C22 H22A . 0.9700 ?
C22 H22B . 0.9700 ?
C23 C24 . 1.380(6) ?
C23 C28 . 1.398(5) ?
C24 C25 . 1.377(6) ?
C24 H24 . 0.9300 ?
C25 C26 . 1.383(6) ?
C25 H25 . 0.9300 ?
C26 C27 . 1.371(6) ?
C26 H26 . 0.9300 ?
C27 C28 . 1.389(5) ?
C27 C29 . 1.507(5) ?
C28 H28 . 0.9300 ?
C29 C30 . 1.507(5) ?
C29 H29A . 0.9700 ?
C29 H29B . 0.9700 ?
C30 O11 . 1.233(4) ?
C30 O12 . 1.266(4) ?
C30 Ce1 1_565 3.001(4) ?
O1 Ce1 2_766 2.465(3) ?
O2 Ce2 1_545 2.412(3) ?
O7 Ce2 1_556 2.590(3) ?
O8 Ce2 2_677 2.494(3) ?
O8 Ce2 1_556 2.645(3) ?
O11 Ce1 1_565 2.482(3) ?
O12 Ce1 2_787 2.448(2) ?
O12 Ce1 1_565 2.764(3) ?
O13 H1W . 0.864(10) ?
O13 H2W . 0.86(5) ?
O14 H3W . 0.86(4) ?
O14 H4W . 0.87(4) ?

loop_
_geom_hbond_atom_site_label_D
_geom_hbond_atom_site_label_H
_geom_hbond_atom_site_label_A
_geom_hbond_site_symmetry_A
_geom_hbond_distance_DH
_geom_hbond_distance_HA
_geom_hbond_distance_DA
_geom_hbond_angle_DHA
O13 H1W O6 2_777 0.860(10) 2.03(2) 2.860(4) 161(4)
O14 H4W O1 2_766 0.87(4) 2.23(2) 3.051(4) 159(5)
O14 H3W O9 2_776 0.86(4) 2.62(4) 3.180(4) 123(4)
O14 H3W O1 1_565 0.86(4) 2.07(5) 2.873(4) 155(5)
O13 H2W O9 . 0.86(5) 2.81(7) 3.037(4) 97(5)
O13 H2W O1 2_766 0.86(5) 2.75(5) 2.898(4) 91(3)

loop_
_geom_torsion_atom_site_label_1
_geom_torsion_atom_site_label_2
_geom_torsion_atom_site_label_3
_geom_torsion_atom_site_label_4
_geom_torsion_site_symmetry_1
_geom_torsion_site_symmetry_2
_geom_torsion_site_symmetry_3
_geom_torsion_site_symmetry_4
_geom_torsion
_geom_torsion_publ_flag
O2 C1 C2 C3 . . . . 23.6(5) ?
O1 C1 C2 C3 . . . . -156.0(3) ?
C1 C2 C3 C4 . . . . -66.9(5) ?
C1 C2 C3 C8 . . . . 112.7(4) ?
C8 C3 C4 C5 . . . . -1.1(6) ?
C2 C3 C4 C5 . . . . 178.5(4) ?
C3 C4 C5 C6 . . . . 0.8(7) ?
C4 C5 C6 C7 . . . . 0.5(7) ?
C5 C6 C7 C8 . . . . -1.5(7) ?
C5 C6 C7 C9 . . . . -179.4(4) ?
C6 C7 C8 C3 . . . . 1.2(6) ?
C9 C7 C8 C3 . . . . 179.1(4) ?
C4 C3 C8 C7 . . . . 0.1(6) ?
C2 C3 C8 C7 . . . . -179.5(4) ?
C6 C7 C9 C10 . . . . -62.4(6) ?
C8 C7 C9 C10 . . . . 119.7(5) ?
C7 C9 C10 O4 . . . . -20.7(7) ?
C7 C9 C10 O3 . . . . 161.6(4) ?
O5 C11 C12 C13 . . . . 170.6(4) ?
O6 C11 C12 C13 . . . . -10.1(6) ?
C11 C12 C13 C14 . . . . -59.1(6) ?
C11 C12 C13 C18 . . . . 123.2(4) ?
C18 C13 C14 C15 . . . . -0.3(7) ?
C12 C13 C14 C15 . . . . -178.1(5) ?
C13 C14 C15 C16 . . . . 1.1(9) ?
C14 C15 C16 C17 . . . . -1.8(9) ?
C15 C16 C17 C18 . . . . 1.6(8) ?
C15 C16 C17 C19 . . . . -178.8(5) ?
C16 C17 C18 C13 . . . . -0.7(6) ?
C19 C17 C18 C13 . . . . 179.7(4) ?
C14 C13 C18 C17 . . . . 0.1(6) ?
C12 C13 C18 C17 . . . . 177.9(4) ?
C16 C17 C19 C20 . . . . 70.5(6) ?
C18 C17 C19 C20 . . . . -109.9(5) ?
C17 C19 C20 O7 . . . . -8.7(6) ?
C17 C19 C20 O8 . . . . 173.7(4) ?
O9 C21 C22 C23 . . . . 3.2(6) ?
O10 C21 C22 C23 . . . . -178.3(3) ?
C21 C22 C23 C24 . . . . 65.8(5) ?
C21 C22 C23 C28 . . . . -114.4(4) ?
C28 C23 C24 C25 . . . . 0.7(6) ?
C22 C23 C24 C25 . . . . -179.5(4) ?
C23 C24 C25 C26 . . . . 0.2(7) ?
C24 C25 C26 C27 . . . . -1.1(7) ?
C25 C26 C27 C28 . . . . 1.1(6) ?
C25 C26 C27 C29 . . . . -176.6(4) ?
C26 C27 C28 C23 . . . . -0.3(6) ?
C29 C27 C28 C23 . . . . 177.4(4) ?
C24 C23 C28 C27 . . . . -0.6(6) ?
C22 C23 C28 C27 . . . . 179.6(4) ?
C26 C27 C29 C30 . . . . 80.0(5) ?
C28 C27 C29 C30 . . . . -97.7(5) ?
C27 C29 C30 O11 . . . . 6.5(6) ?
C27 C29 C30 O12 . . . . -172.7(4) ?
O2 C1 O1 Ce1 . . . 2_766 174.8(3) ?
C2 C1 O1 Ce1 . . . 2_766 -5.6(7) ?
O1 C1 O2 Ce2 . . . 1_545 -39.5(7) ?
C2 C1 O2 Ce2 . . . 1_545 141.0(4) ?
O4 C10 O3 Ce1 . . . . 158.7(4) ?
C9 C10 O3 Ce1 . . . . -23.6(8) ?
O4 C10 O3 Ce2 . . . . -4.4(4) ?
C9 C10 O3 Ce2 . . . . 173.4(4) ?
O12 Ce1 O3 C10 2_787 . . . -100.0(6) ?
O1 Ce1 O3 C10 2_766 . . . 100.2(6) ?
O11 Ce1 O3 C10 1_545 . . . 11.8(6) ?
O6 Ce1 O3 C10 . . . . -80.9(6) ?
O13 Ce1 O3 C10 . . . . 77.0(6) ?
O9 Ce1 O3 C10 . . . . 165.4(6) ?
O10 Ce1 O3 C10 . . . . -167.3(6) ?
O12 Ce1 O3 C10 1_545 . . . -12.3(6) ?
C30 Ce1 O3 C10 1_545 . . . 0.9(6) ?
O12 Ce1 O3 Ce2 2_787 . . . 61.73(18) ?
O1 Ce1 O3 Ce2 2_766 . . . -98.04(11) ?
O11 Ce1 O3 Ce2 1_545 . . . 173.59(13) ?
O6 Ce1 O3 Ce2 . . . . 80.89(11) ?
O13 Ce1 O3 Ce2 . . . . -121.29(15) ?
O9 Ce1 O3 Ce2 . . . . -32.85(13) ?
O10 Ce1 O3 Ce2 . . . . -5.56(9) ?
O12 Ce1 O3 Ce2 1_545 . . . 149.44(9) ?
C30 Ce1 O3 Ce2 1_545 . . . 162.69(11) ?
O2 Ce2 O3 C10 1_565 . . . -128.2(2) ?
O5 Ce2 O3 C10 . . . . 94.8(2) ?
O8 Ce2 O3 C10 2_677 . . . 114.8(2) ?
O10 Ce2 O3 C10 . . . . 178.1(2) ?
O4 Ce2 O3 C10 . . . . 2.4(2) ?
O14 Ce2 O3 C10 . . . . -85.8(2) ?
O7 Ce2 O3 C10 1_554 . . . -41.1(2) ?
O8 Ce2 O3 C10 1_554 . . . 16.5(3) ?
C20 Ce2 O3 C10 1_554 . . . -15.0(3) ?
O2 Ce2 O3 Ce1 1_565 . . . 59.62(14) ?
O5 Ce2 O3 Ce1 . . . . -77.39(11) ?
O8 Ce2 O3 Ce1 2_677 . . . -57.48(16) ?
O10 Ce2 O3 Ce1 . . . . 5.85(9) ?
O4 Ce2 O3 Ce1 . . . . -169.87(16) ?
O14 Ce2 O3 Ce1 . . . . 101.99(12) ?
O7 Ce2 O3 Ce1 1_554 . . . 146.68(10) ?
O8 Ce2 O3 Ce1 1_554 . . . -155.72(8) ?
C20 Ce2 O3 Ce1 1_554 . . . 172.81(11) ?
O3 C10 O4 Ce2 . . . . 4.4(4) ?
C9 C10 O4 Ce2 . . . . -173.2(4) ?
O2 Ce2 O4 C10 1_565 . . . 94.5(3) ?
O5 Ce2 O4 C10 . . . . -73.3(2) ?
O8 Ce2 O4 C10 2_677 . . . -124.9(2) ?
O10 Ce2 O4 C10 . . . . -7.0(3) ?
O14 Ce2 O4 C10 . . . . 68.4(2) ?
O7 Ce2 O4 C10 1_554 . . . 138.2(2) ?
O3 Ce2 O4 C10 . . . . -2.4(2) ?
O8 Ce2 O4 C10 1_554 . . . -171.6(2) ?
C20 Ce2 O4 C10 1_554 . . . 163.0(3) ?
O6 C11 O5 Ce2 . . . . 37.2(7) ?
C12 C11 O5 Ce2 . . . . -143.5(4) ?
O2 Ce2 O5 C11 1_565 . . . -99.8(5) ?
O8 Ce2 O5 C11 2_677 . . . -149.8(5) ?
O10 Ce2 O5 C11 . . . . -56.8(5) ?
O4 Ce2 O5 C11 . . . . 67.8(5) ?
O14 Ce2 O5 C11 . . . . 15.4(5) ?
O7 Ce2 O5 C11 1_554 . . . 119.9(4) ?
O3 Ce2 O5 C11 . . . . 16.2(4) ?
O8 Ce2 O5 C11 1_554 . . . 147.9(5) ?
C20 Ce2 O5 C11 1_554 . . . 134.6(4) ?
O5 C11 O6 Ce1 . . . . -28.8(6) ?
C12 C11 O6 Ce1 . . . . 152.0(3) ?
O3 Ce1 O6 C11 . . . . -25.8(3) ?
O12 Ce1 O6 C11 2_787 . . . 142.7(4) ?
O1 Ce1 O6 C11 2_766 . . . -24.1(4) ?
O11 Ce1 O6 C11 1_545 . . . -101.8(4) ?
O13 Ce1 O6 C11 . . . . -179.6(3) ?
O9 Ce1 O6 C11 . . . . 79.8(4) ?
O10 Ce1 O6 C11 . . . . 46.0(3) ?
O12 Ce1 O6 C11 1_545 . . . -150.1(4) ?
C30 Ce1 O6 C11 1_545 . . . -125.2(4) ?
O8 C20 O7 Ce2 . . . 1_556 8.7(4) ?
C19 C20 O7 Ce2 . . . 1_556 -168.8(3) ?
O7 C20 O8 Ce2 . . . 2_677 118.5(4) ?
C19 C20 O8 Ce2 . . . 2_677 -63.9(5) ?
Ce2 C20 O8 Ce2 1_556 . . 2_677 126.9(3) ?
O7 C20 O8 Ce2 . . . 1_556 -8.5(4) ?
C19 C20 O8 Ce2 . . . 1_556 169.1(3) ?
O10 C21 O9 Ce1 . . . . -10.2(4) ?
C22 C21 O9 Ce1 . . . . 168.2(3) ?
O3 Ce1 O9 C21 . . . . 40.0(2) ?
O12 Ce1 O9 C21 2_787 . . . -102.8(2) ?
O1 Ce1 O9 C21 2_766 . . . 102.3(2) ?
O11 Ce1 O9 C21 1_545 . . . 143.4(2) ?
O6 Ce1 O9 C21 . . . . -40.1(2) ?
O13 Ce1 O9 C21 . . . . 175.9(2) ?
O10 Ce1 O9 C21 . . . . 5.7(2) ?
O12 Ce1 O9 C21 1_545 . . . -142.6(2) ?
C30 Ce1 O9 C21 1_545 . . . -169.3(2) ?
O9 C21 O10 Ce2 . . . . -124.7(4) ?
C22 C21 O10 Ce2 . . . . 56.8(6) ?
O9 C21 O10 Ce1 . . . . 9.9(4) ?
C22 C21 O10 Ce1 . . . . -168.6(3) ?
O2 Ce2 O10 C21 1_565 . . . -9.9(5) ?
O5 Ce2 O10 C21 . . . . -163.4(5) ?
O8 Ce2 O10 C21 2_677 . . . -91.3(5) ?
O4 Ce2 O10 C21 . . . . 129.7(5) ?
O14 Ce2 O10 C21 . . . . 62.0(5) ?
O7 Ce2 O10 C21 1_554 . . . 20.1(6) ?
O3 Ce2 O10 C21 . . . . 125.9(5) ?
O8 Ce2 O10 C21 1_554 . . . -88.0(5) ?
C20 Ce2 O10 C21 1_554 . . . -17.6(7) ?
O2 Ce2 O10 Ce1 1_565 . . . -141.20(12) ?
O5 Ce2 O10 Ce1 . . . . 65.30(10) ?
O8 Ce2 O10 Ce1 2_677 . . . 137.37(11) ?
O4 Ce2 O10 Ce1 . . . . -1.62(14) ?
O14 Ce2 O10 Ce1 . . . . -69.27(11) ?
O7 Ce2 O10 Ce1 1_554 . . . -111.17(16) ?
O3 Ce2 O10 Ce1 . . . . -5.37(9) ?
O8 Ce2 O10 Ce1 1_554 . . . 140.76(15) ?
C20 Ce2 O10 Ce1 1_554 . . . -148.9(3) ?
O3 Ce1 O10 C21 . . . . -151.6(2) ?
O12 Ce1 O10 C21 2_787 . . . 61.2(2) ?
O1 Ce1 O10 C21 2_766 . . . -80.3(2) ?
O11 Ce1 O10 C21 1_545 . . . -153.0(2) ?
O6 Ce1 O10 C21 . . . . 134.7(2) ?
O13 Ce1 O10 C21 . . . . -16.5(2) ?
O9 Ce1 O10 C21 . . . . -5.4(2) ?
O12 Ce1 O10 C21 1_545 . . . 92.7(3) ?
C30 Ce1 O10 C21 1_545 . . . 165.4(3) ?
O3 Ce1 O10 Ce2 . . . . 5.70(9) ?
O12 Ce1 O10 Ce2 2_787 . . . -141.55(11) ?
O1 Ce1 O10 Ce2 2_766 . . . 76.92(11) ?
O11 Ce1 O10 Ce2 1_545 . . . 4.2(2) ?
O6 Ce1 O10 Ce2 . . . . -68.03(11) ?
O13 Ce1 O10 Ce2 . . . . 140.74(11) ?
O9 Ce1 O10 Ce2 . . . . 151.85(16) ?
O12 Ce1 O10 Ce2 1_545 . . . -110.06(18) ?
C30 Ce1 O10 Ce2 1_545 . . . -37.3(4) ?
O12 C30 O11 Ce1 . . . 1_565 1.3(4) ?
C29 C30 O11 Ce1 . . . 1_565 -177.9(3) ?
O11 C30 O12 Ce1 . . . 2_787 162.1(5) ?
C29 C30 O12 Ce1 . . . 2_787 -18.7(9) ?
Ce1 C30 O12 Ce1 1_565 . . 2_787 163.2(7) ?
O11 C30 O12 Ce1 . . . 1_565 -1.1(4) ?
C29 C30 O12 Ce1 . . . 1_565 178.0(4) ?
